data_7121191
loop_
_publ_author_name
'Luo, Kui'
'Zhang, Ling'
'Jiang, Huanfeng'
'Chen, Lianfen'
'Zhu, Shifa'

_publ_section_title
;
 Selectivity-switchable construction of benzo-fused polycyclic compounds
 through a gold-catalyzed reaction of enyne-lactone.
;
_journal_issue 15
_journal_name_full 'Chemical communications (Cambridge, England)'
_journal_page_first 1893
_journal_page_last 1896
_journal_paper_doi 10.1039/c7cc09786g
_journal_volume 54
_journal_year 2018
_chemical_formula_moiety 'C21 H15 Br O5'
_chemical_formula_sum 'C21 H15 Br O5'
_chemical_formula_weight 427.24
_space_group_crystal_system triclinic
_space_group_IT_number 2
_space_group_name_Hall '-P 1'
_space_group_name_H-M_alt 'P -1'
_symmetry_space_group_name_Hall '-P 1'
_symmetry_space_group_name_H-M 'P -1'
_atom_sites_solution_hydrogens geom
_atom_sites_solution_primary dual
_audit_creation_date 2017-09-18
_audit_creation_method
;
Olex2 1.2
(compiled 2017.08.10 svn.r3458 for OlexSys, GUI svn.r5381)
;
_audit_update_record
;
2017-11-20 deposited with the CCDC.
2018-01-26 downloaded from the CCDC.
;
_cell_angle_alpha 70.653(2)
_cell_angle_beta 81.146(2)
_cell_angle_gamma 88.316(2)
_cell_formula_units_Z 2
_cell_length_a 8.0941(2)
_cell_length_b 9.6765(2)
_cell_length_c 11.9451(3)
_cell_measurement_reflns_used 7135
_cell_measurement_temperature 150.00(10)
_cell_measurement_theta_max 73.8510
_cell_measurement_theta_min 3.9320
_cell_volume 871.99(4)
_computing_cell_refinement 'CrysAlisPro 1.171.39.28b (Rigaku OD, 2015)'
_computing_data_collection 'CrysAlisPro 1.171.39.28b (Rigaku OD, 2015)'
_computing_data_reduction 'CrysAlisPro 1.171.39.28b (Rigaku OD, 2015)'
_computing_molecular_graphics 'Olex2 (Dolomanov et al., 2009)'
_computing_publication_material 'Olex2 (Dolomanov et al., 2009)'
_computing_structure_refinement 'ShelXL (Sheldrick, 2015)'
_computing_structure_solution 'ShelXT (Sheldrick, 2015)'
_diffrn_ambient_environment N~2~
_diffrn_ambient_temperature 150.00(10)
_diffrn_detector 'CCD plate'
_diffrn_measured_fraction_theta_full 0.996
_diffrn_measured_fraction_theta_max 0.960
_diffrn_measurement_details
;
List of Runs (angles in degrees, time in seconds):

  # Type    Start    End  Width  t~exp~   \w     \q     \k     \f   Frames
#--------------------------------------------------------------------------
  1  \w    -31.00  19.00   0.50    0.50    --    0.00 -57.00  90.00  100
  2  \w    -30.00   5.00   0.50    0.50    --    0.00 -57.00-150.00   70
  3  \w    -78.00 -47.00   0.50    0.50    --    0.00 -57.00-180.00   62
  4  \w    -89.00 -41.00   0.50    0.50    --    0.00 -57.00  90.00   96
  5  \w     31.00  75.00   0.50    0.50    --    0.00  19.00  60.00   88
  6  \w    -17.00  20.00   0.50    0.50    --    0.00  19.00  60.00   74
  7  \w     52.00 125.00   0.50    0.50    --   95.20 -82.00 -30.00  146
  8  \w      7.00  41.00   0.50    0.50    --   95.20 -30.00-150.00   68
  9  \w    112.00 147.00   0.50    0.50    --   95.20   0.00  60.00   70
 10  \w     64.00 115.00   0.50    0.50    --   95.20 -61.00  60.00  102
 11  \w     85.00 122.00   0.50    0.50    --   95.20 -82.00-120.00   74
 12  \w     10.00  36.00   0.50    0.50    --   95.20 -82.00 -30.00   52
 13  \w     25.00 111.00   0.50    0.50    --   95.20 -61.00-180.00  172
 14  \w      7.00  32.00   0.50    0.50    --   95.20 -82.00  60.00   50
 15  \w     29.00  86.00   0.50    0.50    --   95.20 -77.00   0.00  114
 16  \w     11.00  36.00   0.50    0.50    --   95.20 -15.00  90.00   50
 17  \w     28.00 114.00   0.50    0.50    --   95.20 -45.00   0.00  172
 18  \w     85.00 127.00   0.50    0.50    --   95.20 -82.00  60.00   84
 19  \w     45.00 117.00   0.50    0.50    --   95.20 -15.00  90.00  144
 20  \w     19.00  56.00   0.50    0.50    --   95.20 -61.00  60.00   74
 21  \w     49.00  74.00   0.50    0.50    --   95.20 -82.00  60.00   50
 22  \w      6.00 112.00   0.50    0.50    --   95.20 -30.00-120.00  212
 23  \w    150.00 181.00   0.50    0.50    --   95.20   0.00  60.00   62
 24  \w      6.00 104.00   0.50    0.50    --   95.20   0.00  60.00  196
 25  \w     61.00 121.00   0.50    0.50    --   95.20 -82.00 174.72  120
;
_diffrn_measurement_device 'four-circle diffractometer'
_diffrn_measurement_device_type 'XtaLAB AFC12 (RINC): Kappa dual home/near'
_diffrn_measurement_method '\w scans'
_diffrn_orient_matrix_type 'CrysAlisPro convention (1999,Acta A55,543-557)'
_diffrn_orient_matrix_UB_11 0.0943786000
_diffrn_orient_matrix_UB_12 -0.0804580000
_diffrn_orient_matrix_UB_13 0.1049075000
_diffrn_orient_matrix_UB_21 -0.0396932000
_diffrn_orient_matrix_UB_22 0.1240990000
_diffrn_orient_matrix_UB_23 0.0533767000
_diffrn_orient_matrix_UB_31 -0.1632242000
_diffrn_orient_matrix_UB_32 -0.0813184000
_diffrn_orient_matrix_UB_33 0.0726393000
_diffrn_radiation_monochromator graphite
_diffrn_radiation_probe x-ray
_diffrn_radiation_type CuK\a
_diffrn_radiation_wavelength 1.54184
_diffrn_reflns_av_R_equivalents 0.0245
_diffrn_reflns_av_unetI/netI 0.0234
_diffrn_reflns_Laue_measured_fraction_full 0.996
_diffrn_reflns_Laue_measured_fraction_max 0.960
_diffrn_reflns_limit_h_max 6
_diffrn_reflns_limit_h_min -10
_diffrn_reflns_limit_k_max 11
_diffrn_reflns_limit_k_min -12
_diffrn_reflns_limit_l_max 14
_diffrn_reflns_limit_l_min -14
_diffrn_reflns_number 8346
_diffrn_reflns_point_group_measured_fraction_full 0.996
_diffrn_reflns_point_group_measured_fraction_max 0.960
_diffrn_reflns_theta_full 67.684
_diffrn_reflns_theta_max 74.462
_diffrn_reflns_theta_min 3.969
_diffrn_source 'fine-focus sealed X-ray tube'
_diffrn_source_type 'Enhance (Cu) X-ray Source'
_exptl_absorpt_coefficient_mu 3.490
_exptl_absorpt_correction_T_max 1.00000
_exptl_absorpt_correction_T_min 0.58843
_exptl_absorpt_correction_type multi-scan
_exptl_absorpt_process_details
;
CrysAlisPro 1.171.39.28b (Rigaku Oxford Diffraction, 2015)
Empirical absorption correction using spherical harmonics,
 implemented in SCALE3 ABSPACK scaling algorithm.
;
_exptl_crystal_colour colorless
_exptl_crystal_density_diffrn 1.627
_exptl_crystal_description block
_exptl_crystal_F_000 432
_exptl_crystal_size_max 0.18
_exptl_crystal_size_mid 0.15
_exptl_crystal_size_min 0.11
_refine_diff_density_max 0.328
_refine_diff_density_min -0.641
_refine_diff_density_rms 0.084
_refine_ls_extinction_method none
_refine_ls_goodness_of_fit_ref 1.078
_refine_ls_hydrogen_treatment constr
_refine_ls_matrix_type full
_refine_ls_number_parameters 246
_refine_ls_number_reflns 3413
_refine_ls_number_restraints 0
_refine_ls_restrained_S_all 1.078
_refine_ls_R_factor_all 0.0331
_refine_ls_R_factor_gt 0.0319
_refine_ls_shift/su_max 0.001
_refine_ls_shift/su_mean 0.000
_refine_ls_structure_factor_coef Fsqd
_refine_ls_weighting_details 'w=1/[\s^2^(Fo^2^)+(0.0460P)^2^+0.6820P] where P=(Fo^2^+2Fc^2^)/3'
_refine_ls_weighting_scheme calc
_refine_ls_wR_factor_gt 0.0867
_refine_ls_wR_factor_ref 0.0874
_reflns_Friedel_coverage 0.000
_reflns_number_gt 3290
_reflns_number_total 3413
_reflns_threshold_expression 'I > 2\s(I)'
_cod_data_source_file c7cc09786g2.cif
_cod_data_source_block 180-2
_cod_depositor_comments 'Adding full bibliography for 7121190--7121192.cif.'
_cod_database_code 7121191
_shelx_shelxl_version_number 2017/1
_shelx_space_group_comment
;
The symmetry employed for this shelxl refinement is uniquely defined
by the following loop, which should always be used as a source of
symmetry information in preference to the above space-group names.
They are only intended as comments.
;
_shelx_estimated_absorpt_t_max 0.700
_shelx_estimated_absorpt_t_min 0.572
_reflns_odcompleteness_completeness 99.68
_reflns_odcompleteness_iscentric 1
_reflns_odcompleteness_theta 66.97
_olex2_refinement_description
;
1. Fixed Uiso
 At 1.2 times of:
  All C(H) groups
 At 1.5 times of:
  All C(H,H,H) groups
2.a Ternary CH refined with riding coordinates:
 C12(H12)
2.b Aromatic/amide H refined with riding coordinates:
 C6(H6), C10(H10), C14(H14), C3(H3), C17(H17), C15(H15), C2(H2), C16(H16)
2.c Idealised Me refined as rotating group:
 C19(H19A,H19B,H19C), C20(H20A,H20B,H20C)
;
_olex2_submission_special_instructions 'No special instructions were received'
_oxdiff_exptl_absorpt_empirical_details
;
Empirical correction (ABSPACK) includes:
- Absorption correction using spherical harmonics
- Frame scaling
;
_oxdiff_exptl_absorpt_empirical_full_max 1.851
_oxdiff_exptl_absorpt_empirical_full_min 0.574

loop_
_space_group_symop_operation_xyz
'x, y, z'
'-x, -y, -z'

loop_
_atom_site_label
_atom_site_type_symbol
_atom_site_fract_x
_atom_site_fract_y
_atom_site_fract_z
_atom_site_U_iso_or_equiv
_atom_site_adp_type
_atom_site_occupancy
_atom_site_site_symmetry_order
_atom_site_calc_flag
_atom_site_refinement_flags_posn
Br1 Br 0.76215(3) 0.97114(2) 0.02377(2) 0.03685(11) Uani 1 1 d .
O2 O 0.50957(17) 0.19524(15) 0.38346(12) 0.0211(3) Uani 1 1 d .
O5 O 0.52593(18) 0.43929(15) 0.12666(12) 0.0204(3) Uani 1 1 d .
O1 O 0.73589(18) 0.34244(16) 0.33585(13) 0.0236(3) Uani 1 1 d .
O3 O 0.13519(18) 0.54378(15) 0.19758(13) 0.0237(3) Uani 1 1 d .
O4 O 0.1447(2) 0.32549(16) 0.16858(13) 0.0276(3) Uani 1 1 d .
C5 C 0.5028(2) 0.5932(2) 0.24512(17) 0.0185(4) Uani 1 1 d .
C18 C 0.1680(2) 0.2808(2) 0.51226(17) 0.0212(4) Uani 1 1 d .
C11 C 0.5927(2) 0.3245(2) 0.32716(16) 0.0192(4) Uani 1 1 d .
C6 C 0.6054(2) 0.6925(2) 0.15204(18) 0.0210(4) Uani 1 1 d .
H6 H 0.661214 0.664978 0.088903 0.025 Uiso 1 1 calc R
C10 C 0.3008(3) 0.5331(2) 0.43360(17) 0.0220(4) Uani 1 1 d .
H10 H 0.262950 0.552757 0.504240 0.026 Uiso 1 1 calc R
C13 C 0.2187(2) 0.1567(2) 0.48162(17) 0.0210(4) Uani 1 1 d .
C8 C 0.3079(2) 0.3689(2) 0.30777(16) 0.0174(4) Uani 1 1 d .
C14 C 0.1677(3) 0.0171(2) 0.55759(19) 0.0247(4) Uani 1 1 d .
H14 H 0.202127 -0.065093 0.537164 0.030 Uiso 1 1 calc R
C7 C 0.4817(2) 0.4364(2) 0.24736(16) 0.0174(4) Uani 1 1 d .
C21 C 0.1852(2) 0.4064(2) 0.21799(17) 0.0194(4) Uani 1 1 d .
C4 C 0.4152(2) 0.6372(2) 0.33855(17) 0.0203(4) Uani 1 1 d .
C12 C 0.3337(2) 0.2027(2) 0.36355(17) 0.0197(4) Uani 1 1 d .
H12 H 0.311683 0.147893 0.311361 0.024 Uiso 1 1 calc R
C9 C 0.2499(2) 0.4106(2) 0.42043(16) 0.0190(4) Uani 1 1 d .
C1 C 0.6246(3) 0.8346(2) 0.15359(19) 0.0236(4) Uani 1 1 d .
C3 C 0.4415(3) 0.7785(2) 0.33957(19) 0.0253(4) Uani 1 1 d .
H3 H 0.387276 0.806334 0.402969 0.030 Uiso 1 1 calc R
C19 C 0.5680(3) 0.3048(2) 0.10442(18) 0.0241(4) Uani 1 1 d .
H19A H 0.607266 0.325061 0.020406 0.036 Uiso 1 1 calc GR
H19B H 0.470658 0.241348 0.128081 0.036 Uiso 1 1 calc GR
H19C H 0.654083 0.257808 0.149866 0.036 Uiso 1 1 calc GR
C17 C 0.0639(3) 0.2668(2) 0.61992(18) 0.0264(4) Uani 1 1 d .
H17 H 0.030077 0.348807 0.640902 0.032 Uiso 1 1 calc R
C15 C 0.0639(3) 0.0033(2) 0.66495(19) 0.0292(5) Uani 1 1 d .
H15 H 0.028746 -0.089394 0.717313 0.035 Uiso 1 1 calc R
C2 C 0.5467(3) 0.8778(2) 0.2481(2) 0.0266(4) Uani 1 1 d .
H2 H 0.564804 0.971509 0.249760 0.032 Uiso 1 1 calc R
C16 C 0.0120(3) 0.1267(3) 0.69500(19) 0.0302(5) Uani 1 1 d .
H16 H -0.058832 0.115076 0.766775 0.036 Uiso 1 1 calc R
C20 C 0.0218(3) 0.5942(3) 0.1102(2) 0.0305(5) Uani 1 1 d .
H20A H 0.077490 0.594711 0.033097 0.046 Uiso 1 1 calc GR
H20B H -0.012463 0.691624 0.105368 0.046 Uiso 1 1 calc GR
H20C H -0.074647 0.529835 0.134371 0.046 Uiso 1 1 calc GR

loop_
_atom_site_aniso_label
_atom_site_aniso_U_11
_atom_site_aniso_U_22
_atom_site_aniso_U_33
_atom_site_aniso_U_23
_atom_site_aniso_U_13
_atom_site_aniso_U_12
Br1 0.03608(17) 0.02439(14) 0.04129(16) -0.00275(10) 0.00398(11) -0.00919(10)
O2 0.0189(7) 0.0175(7) 0.0242(7) -0.0032(5) -0.0044(5) 0.0034(5)
O5 0.0268(7) 0.0187(7) 0.0158(6) -0.0062(5) -0.0023(5) 0.0024(5)
O1 0.0207(7) 0.0246(7) 0.0261(7) -0.0080(6) -0.0070(6) 0.0033(6)
O3 0.0249(7) 0.0209(7) 0.0283(7) -0.0087(6) -0.0130(6) 0.0068(6)
O4 0.0320(8) 0.0242(7) 0.0315(8) -0.0121(6) -0.0128(6) 0.0008(6)
C5 0.0180(9) 0.0174(9) 0.0210(9) -0.0059(7) -0.0074(7) 0.0020(7)
C18 0.0198(10) 0.0229(10) 0.0197(9) -0.0048(7) -0.0043(7) 0.0008(8)
C11 0.0223(10) 0.0181(9) 0.0180(8) -0.0069(7) -0.0038(7) 0.0032(7)
C6 0.0179(9) 0.0210(9) 0.0241(9) -0.0064(8) -0.0059(7) 0.0014(7)
C10 0.0257(10) 0.0220(10) 0.0192(9) -0.0081(8) -0.0040(8) 0.0049(8)
C13 0.0186(10) 0.0211(9) 0.0227(9) -0.0051(8) -0.0064(7) 0.0007(7)
C8 0.0188(9) 0.0155(9) 0.0184(9) -0.0061(7) -0.0039(7) 0.0024(7)
C14 0.0212(10) 0.0228(10) 0.0284(10) -0.0042(8) -0.0081(8) -0.0008(8)
C7 0.0187(9) 0.0177(9) 0.0161(8) -0.0061(7) -0.0028(7) 0.0021(7)
C21 0.0170(9) 0.0201(9) 0.0198(9) -0.0053(7) -0.0016(7) 0.0002(7)
C4 0.0211(10) 0.0191(9) 0.0219(9) -0.0070(7) -0.0069(7) 0.0023(7)
C12 0.0188(9) 0.0171(9) 0.0226(9) -0.0050(7) -0.0050(7) 0.0011(7)
C9 0.0185(9) 0.0208(9) 0.0170(8) -0.0056(7) -0.0026(7) 0.0038(7)
C1 0.0193(10) 0.0200(9) 0.0283(10) -0.0030(8) -0.0048(8) -0.0013(8)
C3 0.0295(11) 0.0222(10) 0.0272(10) -0.0112(8) -0.0076(8) 0.0040(8)
C19 0.0301(11) 0.0217(10) 0.0227(9) -0.0112(8) -0.0032(8) 0.0056(8)
C17 0.0247(11) 0.0306(11) 0.0220(10) -0.0070(8) -0.0015(8) 0.0024(8)
C15 0.0257(11) 0.0280(11) 0.0266(10) 0.0020(8) -0.0060(8) -0.0064(9)
C2 0.0279(11) 0.0187(10) 0.0354(11) -0.0095(8) -0.0102(9) 0.0011(8)
C16 0.0231(11) 0.0403(13) 0.0222(10) -0.0051(9) 0.0006(8) -0.0027(9)
C20 0.0267(11) 0.0312(11) 0.0335(11) -0.0064(9) -0.0155(9) 0.0071(9)

loop_
_atom_type_symbol
_atom_type_description
_atom_type_scat_dispersion_real
_atom_type_scat_dispersion_imag
_atom_type_scat_source
C C 0.0181 0.0091 'International Tables Vol C Tables 4.2.6.8 and 6.1.1.4'
H H 0.0000 0.0000 'International Tables Vol C Tables 4.2.6.8 and 6.1.1.4'
Br Br -0.6763 1.2805 'International Tables Vol C Tables 4.2.6.8 and 6.1.1.4'
O O 0.0492 0.0322 'International Tables Vol C Tables 4.2.6.8 and 6.1.1.4'

loop_
_geom_angle_atom_site_label_1
_geom_angle_atom_site_label_2
_geom_angle_atom_site_label_3
_geom_angle
C11 O2 C12 112.15(14)
C7 O5 C19 118.86(14)
C21 O3 C20 115.59(16)
C6 C5 C7 120.66(17)
C6 C5 C4 119.85(18)
C4 C5 C7 119.49(17)
C13 C18 C9 109.00(17)
C17 C18 C13 120.62(19)
C17 C18 C9 130.25(19)
O2 C11 C7 110.60(16)
O1 C11 O2 122.36(17)
O1 C11 C7 126.94(18)
C5 C6 H6 120.3
C5 C6 C1 119.34(19)
C1 C6 H6 120.3
C4 C10 H10 119.6
C9 C10 H10 119.6
C9 C10 C4 120.88(18)
C18 C13 C12 109.51(17)
C14 C13 C18 121.05(19)
C14 C13 C12 129.40(19)
C7 C8 C12 105.92(15)
C21 C8 C7 110.83(15)
C21 C8 C12 113.61(15)
C21 C8 C9 114.22(15)
C9 C8 C7 110.44(15)
C9 C8 C12 101.17(15)
C13 C14 H14 120.8
C13 C14 C15 118.3(2)
C15 C14 H14 120.8
O5 C7 C5 106.25(15)
O5 C7 C11 108.87(14)
O5 C7 C8 114.35(15)
C5 C7 C11 114.23(15)
C5 C7 C8 113.28(15)
C8 C7 C11 99.97(14)
O3 C21 C8 110.37(15)
O4 C21 O3 124.81(18)
O4 C21 C8 124.75(17)
C5 C4 C10 119.36(17)
C3 C4 C5 119.34(19)
C3 C4 C10 121.29(18)
O2 C12 C13 110.27(15)
O2 C12 C8 103.06(15)
O2 C12 H12 112.6
C13 C12 C8 105.03(15)
C13 C12 H12 112.6
C8 C12 H12 112.6
C18 C9 C8 107.13(16)
C10 C9 C18 128.48(17)
C10 C9 C8 122.94(18)
C6 C1 Br1 118.97(16)
C2 C1 Br1 119.33(16)
C2 C1 C6 121.7(2)
C4 C3 H3 119.4
C2 C3 C4 121.2(2)
C2 C3 H3 119.4
O5 C19 H19A 109.5
O5 C19 H19B 109.5
O5 C19 H19C 109.5
H19A C19 H19B 109.5
H19A C19 H19C 109.5
H19B C19 H19C 109.5
C18 C17 H17 121.0
C16 C17 C18 118.0(2)
C16 C17 H17 121.0
C14 C15 H15 119.7
C14 C15 C16 120.7(2)
C16 C15 H15 119.7
C1 C2 H2 120.8
C3 C2 C1 118.47(19)
C3 C2 H2 120.8
C17 C16 C15 121.3(2)
C17 C16 H16 119.3
C15 C16 H16 119.3
O3 C20 H20A 109.5
O3 C20 H20B 109.5
O3 C20 H20C 109.5
H20A C20 H20B 109.5
H20A C20 H20C 109.5
H20B C20 H20C 109.5

loop_
_geom_bond_atom_site_label_1
_geom_bond_atom_site_label_2
_geom_bond_distance
Br1 C1 1.894(2)
O2 C11 1.350(2)
O2 C12 1.475(2)
O5 C7 1.422(2)
O5 C19 1.434(2)
O1 C11 1.202(2)
O3 C21 1.332(2)
O3 C20 1.449(2)
O4 C21 1.204(2)
C5 C6 1.380(3)
C5 C7 1.523(3)
C5 C4 1.408(3)
C18 C13 1.400(3)
C18 C9 1.461(3)
C18 C17 1.393(3)
C11 C7 1.553(2)
C6 H6 0.9300
C6 C1 1.394(3)
C10 H10 0.9300
C10 C4 1.461(3)
C10 C9 1.331(3)
C13 C14 1.387(3)
C13 C12 1.503(3)
C8 C7 1.535(3)
C8 C21 1.522(2)
C8 C12 1.545(2)
C8 C9 1.533(2)
C14 H14 0.9300
C14 C15 1.389(3)
C4 C3 1.394(3)
C12 H12 0.9800
C1 C2 1.387(3)
C3 H3 0.9300
C3 C2 1.382(3)
C19 H19A 0.9600
C19 H19B 0.9600
C19 H19C 0.9600
C17 H17 0.9300
C17 C16 1.390(3)
C15 H15 0.9300
C15 C16 1.393(3)
C2 H2 0.9300
C16 H16 0.9300
C20 H20A 0.9600
C20 H20B 0.9600
C20 H20C 0.9600
